data_7034988
loop_
_publ_author_name
'Bortoluzzi, Marco'
'Marchetti, Fabio'
'Murrali, Maria Grazia'
'Pampaloni, Guido'
'Zacchini, Stefano'

_publ_section_title
;
 The chlorinating behaviour of WCl6 towards \a-aminoacids.
;
_journal_issue 18
_journal_name_full 'Dalton transactions (Cambridge, England : 2003)'
_journal_page_first 8729
_journal_page_last 8738
_journal_paper_doi 10.1039/c5dt00518c
_journal_volume 44
_journal_year 2015
_chemical_formula_sum 'C3 H7 Cl6 N O2 W'
_chemical_formula_weight 485.65
_chemical_name_systematic
; 
 ? 
;
_space_group_IT_number 14
_symmetry_cell_setting monoclinic
_symmetry_space_group_name_Hall '-P 2ybc'
_symmetry_space_group_name_H-M 'P 1 21/c 1'
_atom_sites_solution_hydrogens geom
_atom_sites_solution_primary direct
_atom_sites_solution_secondary difmap
_audit_creation_method SHELXL-97
_audit_update_record
;
2014-12-09 deposited with the CCDC.
2015-04-01 downloaded from the CCDC.
;
_cell_angle_alpha 90.00
_cell_angle_beta 105.230(2)
_cell_angle_gamma 90.00
_cell_formula_units_Z 4
_cell_length_a 11.0913(14)
_cell_length_b 9.9771(13)
_cell_length_c 11.5383(15)
_cell_measurement_reflns_used 2839
_cell_measurement_temperature 100(2)
_cell_measurement_theta_max 26.526
_cell_measurement_theta_min 2.7415
_cell_volume 1232.0(3)
_computing_cell_refinement 'APEX2 (Bruker AXS, 2006)'
_computing_data_collection 'APEX2 (Bruker AXS, 2006)'
_computing_data_reduction 'SAINT (Bruker AXS, 2004)'
_computing_molecular_graphics 'ORTEPII (Johnson, 1996)'
_computing_publication_material 'XCIF (Bruker AXS, 2001)'
_computing_structure_refinement 'SHELXL-97 (Sheldrick, 1997)'
_computing_structure_solution 'SHELXS-97 (Sheldrick, 1990)'
_diffrn_ambient_temperature 100(2)
_diffrn_measured_fraction_theta_full 0.998
_diffrn_measured_fraction_theta_max 0.998
_diffrn_measurement_device_type 'CCD area detector'
_diffrn_measurement_method 'phi and omega scans'
_diffrn_radiation_monochromator graphite
_diffrn_radiation_source 'fine-focus sealed tube'
_diffrn_radiation_type MoK\a
_diffrn_radiation_wavelength 0.71073
_diffrn_reflns_av_R_equivalents 0.0417
_diffrn_reflns_av_unetI/netI 0.0397
_diffrn_reflns_limit_h_max 13
_diffrn_reflns_limit_h_min -13
_diffrn_reflns_limit_k_max 12
_diffrn_reflns_limit_k_min -12
_diffrn_reflns_limit_l_max 14
_diffrn_reflns_limit_l_min -14
_diffrn_reflns_number 9193
_diffrn_reflns_theta_full 26.00
_diffrn_reflns_theta_max 26.00
_diffrn_reflns_theta_min 1.90
_exptl_absorpt_coefficient_mu 10.647
_exptl_absorpt_correction_T_max 0.3615
_exptl_absorpt_correction_T_min 0.2502
_exptl_absorpt_correction_type empirical
_exptl_absorpt_process_details
;
 Data were corrected for Lorentz polarization and absorption
 effects (empirical absorption corrections SADABS).
 R(int) = 0.1421 (selected reflections only, before parameter refinement)
 R(int) = 0.0507 (selected reflections only, after parameter refinement)
;
_exptl_crystal_colour Yellow
_exptl_crystal_density_diffrn 2.618
_exptl_crystal_density_method 'not measured'
_exptl_crystal_description Plate
_exptl_crystal_F_000 896
_exptl_crystal_size_max 0.18
_exptl_crystal_size_mid 0.16
_exptl_crystal_size_min 0.12
_refine_diff_density_max 2.282
_refine_diff_density_min -1.010
_refine_diff_density_rms 0.178
_refine_ls_extinction_method none
_refine_ls_goodness_of_fit_ref 1.003
_refine_ls_hydrogen_treatment mixed
_refine_ls_matrix_type full
_refine_ls_number_parameters 124
_refine_ls_number_reflns 2410
_refine_ls_number_restraints 2
_refine_ls_restrained_S_all 1.002
_refine_ls_R_factor_all 0.0347
_refine_ls_R_factor_gt 0.0276
_refine_ls_shift/su_max 0.001
_refine_ls_shift/su_mean 0.000
_refine_ls_structure_factor_coef Fsqd
_refine_ls_weighting_details 'calc w=1/[\s^2^(Fo^2^)+(0.0329P)^2^+0.0000P] where P=(Fo^2^+2Fc^2^)/3'
_refine_ls_weighting_scheme calc
_refine_ls_wR_factor_gt 0.0609
_refine_ls_wR_factor_ref 0.0635
_reflns_number_gt 2072
_reflns_number_total 2410
_reflns_threshold_expression >2sigma(I)
_cod_data_source_file c5dt00518c2.cif
_cod_data_source_block 1b
_cod_depositor_comments
;
The following automatic conversions were performed:

'_symmetry_cell_setting' value 'Monoclinic' changed to 'monoclinic'
according to
/usr/data/users/saulius/crontab/automatic-downloads/rss-feeds/RSC/lib/dictionaries/cif_core.dic
dictionary named 'cif_core.dic' version 2.4.2 from 2011-04-26.

Automatic conversion script
Id: cif_fix_values 3271 2015-04-21 07:52:19Z andrius 

 Adding full bibliography for 7034987--7034988.cif.
;
_cod_original_sg_symbol_H-M P2(1)/c
_cod_database_code 7034988

loop_
_symmetry_equiv_pos_as_xyz
'x, y, z'
'-x, y+1/2, -z+1/2'
'-x, -y, -z'
'x, -y-1/2, z-1/2'

loop_
_atom_site_label
_atom_site_type_symbol
_atom_site_fract_x
_atom_site_fract_y
_atom_site_fract_z
_atom_site_U_iso_or_equiv
_atom_site_adp_type
_atom_site_occupancy
_atom_site_symmetry_multiplicity
_atom_site_calc_flag
_atom_site_refinement_flags
C1 C 0.2592(6) 0.6099(6) 0.6698(5) 0.0244(13) Uani 1 1 d .
C2 C 0.3063(5) 0.6662(6) 0.5693(5) 0.0216(13) Uani 1 1 d .
H2A H 0.3134 0.5938 0.5127 0.026 Uiso 1 1 calc R
H2B H 0.2472 0.7343 0.5247 0.026 Uiso 1 1 calc R
C3 C 0.4898(6) 0.7853(6) 0.5296(5) 0.0254(13) Uani 1 1 d .
H3A H 0.5717 0.8226 0.5703 0.038 Uiso 1 1 calc R
H3B H 0.4364 0.8563 0.4846 0.038 Uiso 1 1 calc R
H3C H 0.5002 0.7145 0.4742 0.038 Uiso 1 1 calc R
Cl1 Cl 0.31500(13) 0.27268(14) 0.66975(12) 0.0207(3) Uani 1 1 d .
Cl2 Cl 0.22150(14) 0.01320(14) 0.50388(12) 0.0239(3) Uani 1 1 d .
Cl3 Cl 0.18475(13) 0.15772(15) 0.87005(12) 0.0239(3) Uani 1 1 d .
Cl4 Cl 0.09206(14) -0.10714(14) 0.70371(13) 0.0259(3) Uani 1 1 d .
Cl5 Cl 0.39358(13) -0.02581(14) 0.78768(12) 0.0204(3) Uani 1 1 d .
Cl6 Cl 0.10831(14) 0.54697(17) 0.62129(15) 0.0331(4) Uani 1 1 d .
N1 N 0.4306(5) 0.7281(5) 0.6206(4) 0.0190(10) Uani 1 1 d D
H11 H 0.420(6) 0.793(4) 0.669(4) 0.023 Uiso 1 1 d D
H12 H 0.476(5) 0.660(4) 0.656(5) 0.023 Uiso 1 1 d D
O1 O 0.0471(4) 0.1765(4) 0.6088(3) 0.0263(10) Uani 1 1 d .
O2 O 0.3172(4) 0.6086(4) 0.7723(4) 0.0316(11) Uani 1 1 d .
W1 W 0.17935(2) 0.09504(2) 0.677391(19) 0.01736(9) Uani 1 1 d .

loop_
_atom_site_aniso_label
_atom_site_aniso_U_11
_atom_site_aniso_U_22
_atom_site_aniso_U_33
_atom_site_aniso_U_23
_atom_site_aniso_U_13
_atom_site_aniso_U_12
C1 0.021(3) 0.023(3) 0.030(3) -0.009(3) 0.007(3) -0.005(3)
C2 0.017(3) 0.024(3) 0.022(3) -0.006(2) 0.002(2) 0.000(3)
C3 0.023(3) 0.034(4) 0.021(3) 0.002(3) 0.009(3) -0.002(3)
Cl1 0.0196(7) 0.0197(7) 0.0223(7) 0.0020(6) 0.0047(6) -0.0015(6)
Cl2 0.0245(8) 0.0271(8) 0.0201(7) -0.0033(6) 0.0060(6) 0.0012(6)
Cl3 0.0208(8) 0.0296(8) 0.0235(7) -0.0067(6) 0.0100(6) -0.0030(6)
Cl4 0.0216(8) 0.0236(8) 0.0338(8) -0.0038(6) 0.0099(6) -0.0066(6)
Cl5 0.0162(7) 0.0211(7) 0.0227(7) -0.0007(6) 0.0031(5) 0.0011(6)
Cl6 0.0175(8) 0.0338(9) 0.0490(10) -0.0060(7) 0.0104(7) -0.0039(7)
N1 0.020(3) 0.018(3) 0.020(2) -0.002(2) 0.006(2) -0.002(2)
O1 0.021(2) 0.028(2) 0.029(2) -0.0023(18) 0.0035(18) -0.0005(19)
O2 0.031(3) 0.039(3) 0.026(2) 0.001(2) 0.0085(19) -0.010(2)
W1 0.01320(14) 0.01976(14) 0.01929(13) -0.00205(9) 0.00455(9) 0.00019(10)

loop_
_atom_type_symbol
_atom_type_description
_atom_type_scat_dispersion_real
_atom_type_scat_dispersion_imag
_atom_type_scat_source
C C 0.0033 0.0016 'International Tables Vol C Tables 4.2.6.8 and 6.1.1.4'
H H 0.0000 0.0000 'International Tables Vol C Tables 4.2.6.8 and 6.1.1.4'
N N 0.0061 0.0033 'International Tables Vol C Tables 4.2.6.8 and 6.1.1.4'
O O 0.0106 0.0060 'International Tables Vol C Tables 4.2.6.8 and 6.1.1.4'
Cl Cl 0.1484 0.1585 'International Tables Vol C Tables 4.2.6.8 and 6.1.1.4'
W W -0.8490 6.8722 'International Tables Vol C Tables 4.2.6.8 and 6.1.1.4'

loop_
_geom_angle_atom_site_label_1
_geom_angle_atom_site_label_2
_geom_angle_atom_site_label_3
_geom_angle
O2 C1 C2 124.5(6)
O2 C1 Cl6 122.7(5)
C2 C1 Cl6 112.8(4)
N1 C2 C1 108.8(4)
N1 C2 H2A 109.9
C1 C2 H2A 109.9
N1 C2 H2B 109.9
C1 C2 H2B 109.9
H2A C2 H2B 108.3
N1 C3 H3A 109.5
N1 C3 H3B 109.5
H3A C3 H3B 109.5
N1 C3 H3C 109.5
H3A C3 H3C 109.5
H3B C3 H3C 109.5
C2 N1 C3 114.4(4)
C2 N1 H11 107(4)
C3 N1 H11 109(4)
C2 N1 H12 103(4)
C3 N1 H12 109(4)
H11 N1 H12 115(5)
O1 W1 Cl4 98.11(14)
O1 W1 Cl3 97.00(14)
Cl4 W1 Cl3 90.91(5)
O1 W1 Cl2 96.46(14)
Cl4 W1 Cl2 89.57(5)
Cl3 W1 Cl2 166.33(5)
O1 W1 Cl1 96.09(14)
Cl4 W1 Cl1 165.73(5)
Cl3 W1 Cl1 88.67(5)
Cl2 W1 Cl1 87.52(5)
O1 W1 Cl5 177.94(14)
Cl4 W1 Cl5 83.88(5)
Cl3 W1 Cl5 82.41(5)
Cl2 W1 Cl5 84.06(5)
Cl1 W1 Cl5 81.93(5)

loop_
_geom_bond_atom_site_label_1
_geom_bond_atom_site_label_2
_geom_bond_distance
C1 O2 1.188(7)
C1 C2 1.500(8)
C1 Cl6 1.737(6)
C2 N1 1.485(7)
C2 H2A 0.9900
C2 H2B 0.9900
C3 N1 1.490(7)
C3 H3A 0.9800
C3 H3B 0.9800
C3 H3C 0.9800
Cl1 W1 2.3414(14)
Cl2 W1 2.3206(14)
Cl3 W1 2.2948(13)
Cl4 W1 2.2920(14)
Cl5 W1 2.6703(14)
N1 H11 0.877(19)
N1 H12 0.876(19)
O1 W1 1.681(4)

loop_
_geom_hbond_atom_site_label_D
_geom_hbond_atom_site_label_H
_geom_hbond_atom_site_label_A
_geom_hbond_distance_DH
_geom_hbond_distance_HA
_geom_hbond_distance_DA
_geom_hbond_angle_DHA
_geom_hbond_site_symmetry_A
N1 H11 Cl5 0.877(19) 2.34(2) 3.214(5) 176(5) 1_565
N1 H12 Cl5 0.876(19) 2.34(2) 3.202(5) 168(5) 2_656

loop_
_geom_torsion_atom_site_label_1
_geom_torsion_atom_site_label_2
_geom_torsion_atom_site_label_3
_geom_torsion_atom_site_label_4
_geom_torsion
O2 C1 C2 N1 -4.4(8)
Cl6 C1 C2 N1 175.0(4)
C1 C2 N1 C3 178.6(5)
